data_7230491
loop_
_publ_author_name
'Minami, Takaya'
'Sato, Hiroyasu'
'Matsumoto, Shinya'

_publ_section_title
;
 Macroscopic crystalline deformation in an organic dye during reversible
 phase transition caused by alkyl disorder
;
_journal_issue 19
_journal_name_full CrystEngComm
_journal_page_first 2644
_journal_paper_doi 10.1039/C8CE00465J
_journal_volume 20
_journal_year 2018
_chemical_formula_moiety 'C26 H30 N6'
_chemical_formula_sum 'C26 H30 N6'
_chemical_formula_weight 426.56
_chemical_melting_point 551
_chemical_name_common DE2
_chemical_name_systematic 'N, N'-bis [(4-diethylaminophenyl) methylidene] diaminomaleonitrile'
_space_group_crystal_system triclinic
_space_group_IT_number 2
_space_group_name_Hall '-P 1'
_space_group_name_H-M_alt 'P -1'
_symmetry_space_group_name_Hall '-P 1'
_symmetry_space_group_name_H-M 'P -1'
_atom_sites_solution_hydrogens geom
_atom_sites_solution_primary direct
_atom_sites_solution_secondary difmap
_audit_update_record
;
2017-12-13 deposited with the CCDC.
2018-04-16 downloaded from the CCDC.
;
_cell_angle_alpha 79.869(3)
_cell_angle_beta 76.150(3)
_cell_angle_gamma 89.880(3)
_cell_formula_units_Z 3
_cell_length_a 9.1764(4)
_cell_length_b 11.1823(4)
_cell_length_c 18.1079(7)
_cell_measurement_reflns_used 2474
_cell_measurement_temperature 243
_cell_measurement_theta_max 30.06
_cell_measurement_theta_min 1.85
_cell_volume 1774.40(12)
_computing_cell_refinement 'CrysAlisPro 1.171.38.43 (Rigaku OD, 2015)'
_computing_data_collection 'CrysAlisPro 1.171.38.43 (Rigaku OD, 2015)'
_computing_data_reduction 'CrysAlisPro 1.171.38.43 (Rigaku OD, 2015)'
_computing_molecular_graphics 'CrystalStructure 4.2'
_computing_publication_material 'CrystalStructure 4.2 (Rigaku, 2017)'
_computing_structure_refinement 'SHELXL Version 2014/7 (Sheldrick, 2008)'
_computing_structure_solution 'SHELXT Version 2014/5 (Sheldrick, 2014)'
_diffrn_ambient_temperature 243
_diffrn_detector_area_resol_mean 14.629
_diffrn_measured_fraction_theta_full 0.984
_diffrn_measured_fraction_theta_max 0.984
_diffrn_measurement_device_type 'Rigaku Mercury70'
_diffrn_measurement_method \w
_diffrn_radiation_type 'Mo K\a'
_diffrn_radiation_wavelength 0.71075
_diffrn_reflns_av_R_equivalents 0.0353
_diffrn_reflns_Laue_measured_fraction_full 0.984
_diffrn_reflns_Laue_measured_fraction_max 0.984
_diffrn_reflns_limit_h_max 10
_diffrn_reflns_limit_h_min -10
_diffrn_reflns_limit_k_max 13
_diffrn_reflns_limit_k_min -13
_diffrn_reflns_limit_l_max 21
_diffrn_reflns_limit_l_min -13
_diffrn_reflns_number 11551
_diffrn_reflns_point_group_measured_fraction_full 0.984
_diffrn_reflns_point_group_measured_fraction_max 0.984
_diffrn_reflns_theta_full 25.000
_diffrn_reflns_theta_max 25.000
_diffrn_reflns_theta_min 2.288
_diffrn_standards_number 0
_exptl_absorpt_coefficient_mu 0.074
_exptl_absorpt_correction_T_max 0.992
_exptl_absorpt_correction_T_min 0.843
_exptl_absorpt_correction_type multi-scan
_exptl_absorpt_process_details
;
CrysAlisPro 1.171.38.43 (Rigaku Oxford Diffraction, 2015)
Empirical absorption correction using spherical harmonics,
 implemented in SCALE3 ABSPACK scaling algorithm.
;
_exptl_crystal_colour violet
_exptl_crystal_density_diffrn 1.197
_exptl_crystal_density_method 'not measured'
_exptl_crystal_description block
_exptl_crystal_F_000 684.00
_exptl_crystal_recrystallization_method 'Re-crystallisation from solvent: Chloroform and diethyl ether'
_exptl_crystal_size_max 0.481
_exptl_crystal_size_mid 0.154
_exptl_crystal_size_min 0.104
_refine_diff_density_max 0.48
_refine_diff_density_min -0.27
_refine_ls_extinction_method none
_refine_ls_goodness_of_fit_ref 1.026
_refine_ls_hydrogen_treatment constr
_refine_ls_number_parameters 433
_refine_ls_number_reflns 6158
_refine_ls_number_restraints 3
_refine_ls_R_factor_all 0.1548
_refine_ls_R_factor_gt 0.0783
_refine_ls_shift/su_max 0.000
_refine_ls_structure_factor_coef Fsqd
_refine_ls_weighting_details 'w = 1/[\s^2^(Fo^2^)+(0.0990P)^2^+0.2630P] where P=(Fo^2^+2Fc^2^)/3'
_refine_ls_weighting_scheme calc
_refine_ls_wR_factor_gt 0.1777
_refine_ls_wR_factor_ref 0.2265
_reflns_Friedel_coverage 0.000
_reflns_number_gt 3181
_reflns_number_total 6158
_reflns_threshold_expression F^2^>2.0\s(F^2^)
_cod_data_source_file c8ce00465j9.cif
_cod_data_source_block DE2_243K
_cod_depositor_comments 'Adding full bibliography for 7230490--7230496.cif.'
_cod_database_code 7230491

loop_
_space_group_symop_id
_space_group_symop_operation_xyz
1 +X,+Y,+Z
2 -X,-Y,-Z

loop_
_atom_site_label
_atom_site_type_symbol
_atom_site_fract_x
_atom_site_fract_y
_atom_site_fract_z
_atom_site_U_iso_or_equiv
_atom_site_adp_type
_atom_site_occupancy
_atom_site_site_symmetry_order
_atom_site_calc_flag
_atom_site_refinement_flags_posn
_atom_site_refinement_flags_adp
N1 N 1.2326(4) 0.5127(3) 0.0897(2) 0.0735(11) Uani 1 1 d . .
N2 N 0.8552(3) 0.5135(3) 0.08631(16) 0.0514(8) Uani 1 1 d . .
N3 N 0.2809(3) 0.5865(3) 0.35425(17) 0.0653(10) Uani 1 1 d . U
N4 N 0.9099(4) 0.7804(3) 0.46055(19) 0.0634(10) Uani 1 1 d . .
N5 N 0.5484(3) 0.8498(2) 0.44325(15) 0.0414(7) Uani 1 1 d . .
N6 N -0.0438(3) 0.8427(3) 0.71830(16) 0.0504(8) Uani 1 1 d . .
N7 N 0.4944(4) 0.9160(4) 0.2543(2) 0.0788(12) Uani 1 1 d . .
N8 N 0.8556(3) 0.8543(3) 0.27260(15) 0.0457(8) Uani 1 1 d . .
N9 N 1.4248(4) 0.8215(5) -0.00849(19) 0.0999(15) Uani 1 1 d . U
C1 C 1.1313(5) 0.5124(4) 0.0632(2) 0.0539(11) Uani 1 1 d . .
C2 C 0.9947(4) 0.5084(3) 0.03731(18) 0.0479(9) Uani 1 1 d . .
C3 C 0.8436(4) 0.5361(3) 0.15573(19) 0.0507(10) Uani 1 1 d . .
H3 H 0.9310 0.5487 0.1723 0.061 Uiso 1 1 calc R U
C4 C 0.6995(4) 0.5421(3) 0.20702(18) 0.0430(9) Uani 1 1 d . .
C5 C 0.6888(4) 0.5742(3) 0.27959(19) 0.0487(9) Uani 1 1 d . .
H5 H 0.7773 0.5889 0.2947 0.058 Uiso 1 1 calc R U
C6 C 0.5520(4) 0.5845(3) 0.32900(19) 0.0478(9) Uani 1 1 d . .
H6 H 0.5490 0.6048 0.3775 0.057 Uiso 1 1 calc R U
C7 C 0.4166(4) 0.5654(3) 0.30866(19) 0.0468(9) Uani 1 1 d . .
C8 C 0.4289(4) 0.5300(4) 0.23659(19) 0.0581(11) Uani 1 1 d . .
H8 H 0.3411 0.5130 0.2215 0.070 Uiso 1 1 calc R U
C9 C 0.5656(4) 0.5197(3) 0.18809(19) 0.0528(10) Uani 1 1 d . .
H9 H 0.5690 0.4967 0.1402 0.063 Uiso 1 1 calc R U
C10 C 0.2695(4) 0.6295(4) 0.4275(2) 0.0616(12) Uani 1 1 d . .
H10A H 0.1750 0.6711 0.4396 0.074 Uiso 1 1 calc R U
H10B H 0.3516 0.6898 0.4198 0.074 Uiso 1 1 calc R U
C11 C 0.2750(5) 0.5341(4) 0.4961(2) 0.0819(15) Uani 1 1 d . .
H11A H 0.2666 0.5719 0.5411 0.098 Uiso 1 1 calc R U
H11B H 0.1924 0.4749 0.5057 0.098 Uiso 1 1 calc R U
H11C H 0.3694 0.4937 0.4859 0.098 Uiso 1 1 calc R U
C12 C 0.1356(4) 0.5660(4) 0.3328(2) 0.0684(12) Uani 1 1 d . U
H12A H 0.0568 0.6123 0.3606 0.082 Uiso 1 1 calc R U
H12B H 0.1477 0.5940 0.2772 0.082 Uiso 1 1 calc R U
C13 C 0.0940(6) 0.4403(4) 0.3525(3) 0.0952(17) Uani 1 1 d . .
H13A H 0.0002 0.4266 0.3387 0.114 Uiso 1 1 calc R U
H13B H 0.1719 0.3949 0.3244 0.114 Uiso 1 1 calc R U
H13C H 0.0813 0.4132 0.4076 0.114 Uiso 1 1 calc R U
C14 C 0.8159(4) 0.8077(3) 0.43000(19) 0.0446(9) Uani 1 1 d . .
C15 C 0.6905(4) 0.8421(3) 0.39708(18) 0.0392(8) Uani 1 1 d . .
C16 C 0.5214(4) 0.8105(3) 0.51703(18) 0.0417(9) Uani 1 1 d . .
H16 H 0.5990 0.7752 0.5381 0.050 Uiso 1 1 calc R U
C17 C 0.3762(4) 0.8192(3) 0.56779(18) 0.0393(8) Uani 1 1 d . .
C18 C 0.3465(4) 0.7635(3) 0.64551(18) 0.0451(9) Uani 1 1 d . .
H18 H 0.4223 0.7209 0.6644 0.054 Uiso 1 1 calc R U
C19 C 0.2090(4) 0.7698(3) 0.69457(19) 0.0453(9) Uani 1 1 d . .
H19 H 0.1916 0.7296 0.7462 0.054 Uiso 1 1 calc R U
C20 C 0.0928(4) 0.8350(3) 0.66960(17) 0.0391(8) Uani 1 1 d . .
C21 C 0.1231(4) 0.8896(3) 0.59053(18) 0.0425(9) Uani 1 1 d . .
H21 H 0.0480 0.9325 0.5712 0.051 Uiso 1 1 calc R U
C22 C 0.2606(4) 0.8808(3) 0.54173(18) 0.0421(9) Uani 1 1 d . .
H22 H 0.2773 0.9172 0.4894 0.050 Uiso 1 1 calc R U
C23 C -0.0859(4) 0.7662(3) 0.79487(19) 0.0509(10) Uani 1 1 d . .
H23A H -0.0383 0.6880 0.7924 0.061 Uiso 1 1 calc R U
H23B H -0.1949 0.7503 0.8091 0.061 Uiso 1 1 calc R U
C24 C -0.0420(5) 0.8209(4) 0.8570(2) 0.0714(13) Uani 1 1 d . .
H24A H -0.0732 0.7655 0.9060 0.086 Uiso 1 1 calc R U
H24B H 0.0661 0.8350 0.8441 0.086 Uiso 1 1 calc R U
H24C H -0.0907 0.8974 0.8608 0.086 Uiso 1 1 calc R U
C25 C -0.1544(4) 0.9272(3) 0.6968(2) 0.0511(10) Uani 1 1 d . .
H25A H -0.1016 0.9989 0.6614 0.061 Uiso 1 1 calc R U
H25B H -0.2129 0.9541 0.7433 0.061 Uiso 1 1 calc R U
C26 C -0.2602(4) 0.8728(4) 0.6585(2) 0.0606(11) Uani 1 1 d . .
H26A H -0.3308 0.9329 0.6456 0.073 Uiso 1 1 calc R U
H26B H -0.2034 0.8477 0.6117 0.073 Uiso 1 1 calc R U
H26C H -0.3148 0.8028 0.6936 0.073 Uiso 1 1 calc R U
C27 C 0.5872(5) 0.8944(4) 0.2856(2) 0.0530(10) Uani 1 1 d . .
C28 C 0.7136(4) 0.8646(3) 0.31861(18) 0.0434(9) Uani 1 1 d . .
C29 C 0.8740(4) 0.8648(3) 0.19859(19) 0.0513(10) Uani 1 1 d . .
H29 H 0.7906 0.8818 0.1774 0.062 Uiso 1 1 calc R U
C30 C 1.0160(4) 0.8516(3) 0.14773(18) 0.0475(9) Uani 1 1 d . .
C31 C 1.0280(4) 0.8677(4) 0.0680(2) 0.0700(13) Uani 1 1 d . .
H31 H 0.9417 0.8844 0.0492 0.084 Uiso 1 1 calc R U
C32 C 1.1625(4) 0.8595(4) 0.0168(2) 0.0697(13) Uani 1 1 d . .
H32 H 1.1676 0.8737 -0.0365 0.084 Uiso 1 1 calc R U
C33 C 1.2911(4) 0.8306(4) 0.0421(2) 0.0612(12) Uani 1 1 d . .
C34 C 1.2788(4) 0.8162(4) 0.12199(19) 0.0570(11) Uani 1 1 d . .
H34 H 1.3644 0.7979 0.1411 0.068 Uiso 1 1 calc R U
C35 C 1.1460(4) 0.8280(3) 0.17211(18) 0.0467(9) Uani 1 1 d . .
H35 H 1.1426 0.8199 0.2251 0.056 Uiso 1 1 calc R U
C36 C 1.4488(5) 0.8653(5) -0.0928(2) 0.0837(15) Uani 1 1 d . .
H36A H 1.3809 0.9313 -0.1015 0.100 Uiso 1 1 calc R U
H36B H 1.5520 0.8986 -0.1138 0.100 Uiso 1 1 calc R U
C37 C 1.4233(6) 0.7715(5) -0.1339(3) 0.1033(19) Uani 1 1 d . .
H37A H 1.4405 0.8052 -0.1886 0.124 Uiso 1 1 calc R U
H37B H 1.4918 0.7067 -0.1266 0.124 Uiso 1 1 calc R U
H37C H 1.3206 0.7394 -0.1143 0.124 Uiso 1 1 calc R U
C38 C 1.5504(6) 0.7393(6) 0.0205(3) 0.0995(17) Uani 1 1 d D U
H38A H 1.5074 0.6808 0.0678 0.119 Uiso 1 1 calc R U
H38B H 1.6057 0.6961 -0.0195 0.119 Uiso 1 1 calc R U
C39 C 1.6379(8) 0.8275(7) 0.0336(4) 0.189(4) Uani 1 1 d D .
H39A H 1.7215 0.7908 0.0520 0.227 Uiso 1 1 calc R U
H39B H 1.6759 0.8849 -0.0141 0.227 Uiso 1 1 calc R U
H39C H 1.5786 0.8697 0.0723 0.227 Uiso 1 1 calc R U

loop_
_atom_site_aniso_label
_atom_site_aniso_U_11
_atom_site_aniso_U_22
_atom_site_aniso_U_33
_atom_site_aniso_U_23
_atom_site_aniso_U_13
_atom_site_aniso_U_12
N1 0.066(2) 0.095(3) 0.060(2) -0.016(2) -0.015(2) -0.008(2)
N2 0.0470(18) 0.061(2) 0.0410(17) -0.0118(15) 0.0014(14) -0.0033(15)
N3 0.0498(17) 0.093(3) 0.0542(19) -0.0363(19) 0.0021(15) -0.0053(18)
N4 0.051(2) 0.082(3) 0.056(2) -0.0103(18) -0.0115(17) 0.0130(19)
N5 0.0355(16) 0.0457(17) 0.0402(16) -0.0099(13) -0.0023(13) 0.0007(13)
N6 0.0362(17) 0.068(2) 0.0413(17) -0.0108(15) 0.0030(14) 0.0037(15)
N7 0.065(2) 0.117(3) 0.056(2) -0.019(2) -0.0152(19) 0.031(2)
N8 0.0422(17) 0.0492(18) 0.0419(17) -0.0126(14) 0.0004(13) 0.0025(14)
N9 0.050(2) 0.206(5) 0.046(2) -0.043(2) -0.0003(16) 0.026(2)
C1 0.051(3) 0.070(3) 0.035(2) -0.0105(19) 0.0020(19) -0.007(2)
C2 0.045(2) 0.057(2) 0.0373(18) -0.0081(17) -0.0013(17) -0.0049(18)
C3 0.054(2) 0.055(2) 0.040(2) -0.0109(18) -0.0018(17) 0.0019(19)
C4 0.043(2) 0.050(2) 0.0348(18) -0.0088(16) -0.0057(16) -0.0011(17)
C5 0.043(2) 0.060(2) 0.044(2) -0.0157(18) -0.0073(17) -0.0011(18)
C6 0.050(2) 0.058(2) 0.0373(19) -0.0193(17) -0.0056(17) -0.0024(18)
C7 0.044(2) 0.056(2) 0.0390(19) -0.0126(17) -0.0041(17) -0.0041(18)
C8 0.050(2) 0.083(3) 0.042(2) -0.021(2) -0.0059(18) -0.006(2)
C9 0.055(2) 0.067(3) 0.0375(19) -0.0175(19) -0.0057(18) -0.004(2)
C10 0.042(2) 0.087(3) 0.062(3) -0.041(2) -0.0025(19) -0.001(2)
C11 0.081(3) 0.106(4) 0.053(3) -0.022(3) 0.002(2) -0.012(3)
C12 0.058(2) 0.081(3) 0.067(3) -0.018(2) -0.014(2) 0.006(2)
C13 0.112(4) 0.078(4) 0.084(3) -0.013(3) -0.001(3) -0.007(3)
C14 0.041(2) 0.050(2) 0.0368(19) -0.0103(17) 0.0032(17) 0.0007(18)
C15 0.037(2) 0.0370(19) 0.0407(19) -0.0080(15) -0.0037(15) 0.0003(15)
C16 0.0361(19) 0.050(2) 0.0374(19) -0.0113(16) -0.0036(15) -0.0013(16)
C17 0.0372(19) 0.044(2) 0.0367(18) -0.0094(16) -0.0068(15) -0.0023(16)
C18 0.0352(19) 0.064(2) 0.0364(19) -0.0086(17) -0.0097(15) 0.0064(17)
C19 0.041(2) 0.059(2) 0.0321(17) 0.0002(16) -0.0073(16) 0.0004(18)
C20 0.0358(19) 0.046(2) 0.0340(18) -0.0107(16) -0.0038(15) -0.0019(16)
C21 0.039(2) 0.047(2) 0.0402(19) -0.0065(16) -0.0079(16) 0.0033(16)
C22 0.042(2) 0.048(2) 0.0329(17) -0.0037(16) -0.0053(16) -0.0014(17)
C23 0.039(2) 0.065(3) 0.043(2) -0.0068(19) -0.0012(16) -0.0011(18)
C24 0.082(3) 0.089(3) 0.039(2) -0.013(2) -0.007(2) -0.004(3)
C25 0.040(2) 0.062(3) 0.049(2) -0.0178(19) -0.0028(17) 0.0125(19)
C26 0.051(2) 0.071(3) 0.060(2) -0.016(2) -0.012(2) 0.016(2)
C27 0.052(3) 0.065(3) 0.038(2) -0.0081(19) -0.0039(19) 0.011(2)
C28 0.039(2) 0.050(2) 0.0360(19) -0.0074(16) 0.0013(16) -0.0005(17)
C29 0.052(2) 0.059(2) 0.036(2) -0.0021(17) -0.0022(17) 0.0096(19)
C30 0.047(2) 0.057(2) 0.0343(19) -0.0047(17) -0.0041(17) 0.0102(18)
C31 0.044(2) 0.124(4) 0.039(2) -0.006(2) -0.0113(18) 0.020(2)
C32 0.052(3) 0.125(4) 0.032(2) -0.016(2) -0.0098(18) 0.022(3)
C33 0.044(2) 0.101(3) 0.040(2) -0.020(2) -0.0072(18) 0.019(2)
C34 0.046(2) 0.084(3) 0.042(2) -0.012(2) -0.0133(17) 0.021(2)
C35 0.054(2) 0.050(2) 0.0313(18) -0.0033(16) -0.0048(17) 0.0110(18)
C36 0.071(3) 0.111(4) 0.058(3) -0.018(3) 0.008(2) 0.006(3)
C37 0.087(4) 0.153(5) 0.080(3) -0.055(4) -0.015(3) 0.018(4)
C38 0.100(4) 0.123(5) 0.071(3) -0.012(3) -0.017(3) 0.012(3)
C39 0.159(7) 0.192(8) 0.170(7) -0.087(6) 0.091(6) -0.074(6)

loop_
_atom_type_symbol
_atom_type_description
_atom_type_scat_dispersion_real
_atom_type_scat_dispersion_imag
_atom_type_scat_source
C C 0.0033 0.0016
;
International Tables for Crystallography
(Vol. C, Tables 4.2.6.8 and 6.1.1.4)
;
H H 0.0000 0.0000
;
International Tables for Crystallography
(Vol. C, Table 6.1.1.4)
;
N N 0.0061 0.0033
;
International Tables for Crystallography
(Vol. C, Tables 4.2.6.8 and 6.1.1.4)
;

loop_
_geom_angle_atom_site_label_1
_geom_angle_atom_site_label_2
_geom_angle_atom_site_label_3
_geom_angle
_geom_angle_site_symmetry_1
C3 N2 C2 120.3(3) .
C7 N3 C10 121.4(3) .
C7 N3 C12 122.0(3) .
C10 N3 C12 116.5(3) .
C16 N5 C15 119.9(3) .
C20 N6 C25 121.9(3) .
C20 N6 C23 121.1(3) .
C25 N6 C23 117.0(3) .
C29 N8 C28 119.5(3) .
C33 N9 C36 122.1(4) .
C33 N9 C38 119.3(4) .
C36 N9 C38 117.6(3) .
N1 C1 C2 174.4(4) .
C2 C2 N2 119.7(4) 2_765
C2 C2 C1 118.3(4) 2_765
N2 C2 C1 121.9(3) .
N2 C3 C4 120.9(4) .
N2 C3 H3 119.6 .
C4 C3 H3 119.6 .
C9 C4 C5 116.8(3) .
C9 C4 C3 123.0(3) .
C5 C4 C3 120.2(3) .
C6 C5 C4 121.5(3) .
C6 C5 H5 119.3 .
C4 C5 H5 119.3 .
C5 C6 C7 121.5(3) .
C5 C6 H6 119.2 .
C7 C6 H6 119.2 .
N3 C7 C6 121.8(3) .
N3 C7 C8 121.7(4) .
C6 C7 C8 116.3(3) .
C9 C8 C7 121.5(4) .
C9 C8 H8 119.3 .
C7 C8 H8 119.3 .
C8 C9 C4 122.2(3) .
C8 C9 H9 118.9 .
C4 C9 H9 118.9 .
N3 C10 C11 116.2(3) .
N3 C10 H10A 108.2 .
C11 C10 H10A 108.2 .
N3 C10 H10B 108.2 .
C11 C10 H10B 108.2 .
H10A C10 H10B 107.4 .
C10 C11 H11A 109.5 .
C10 C11 H11B 109.5 .
H11A C11 H11B 109.5 .
C10 C11 H11C 109.5 .
H11A C11 H11C 109.5 .
H11B C11 H11C 109.5 .
C13 C12 N3 109.2(4) .
C13 C12 H12A 109.8 .
N3 C12 H12A 109.8 .
C13 C12 H12B 109.8 .
N3 C12 H12B 109.8 .
H12A C12 H12B 108.3 .
C12 C13 H13A 109.5 .
C12 C13 H13B 109.5 .
H13A C13 H13B 109.5 .
C12 C13 H13C 109.5 .
H13A C13 H13C 109.5 .
H13B C13 H13C 109.5 .
N4 C14 C15 175.8(3) .
C28 C15 N5 120.0(3) .
C28 C15 C14 118.6(3) .
N5 C15 C14 121.4(3) .
N5 C16 C17 122.0(3) .
N5 C16 H16 119.0 .
C17 C16 H16 119.0 .
C22 C17 C18 117.8(3) .
C22 C17 C16 122.0(3) .
C18 C17 C16 120.2(3) .
C19 C18 C17 121.2(3) .
C19 C18 H18 119.4 .
C17 C18 H18 119.4 .
C18 C19 C20 121.6(3) .
C18 C19 H19 119.2 .
C20 C19 H19 119.2 .
N6 C20 C19 122.0(3) .
N6 C20 C21 121.3(3) .
C19 C20 C21 116.7(3) .
C22 C21 C20 121.0(3) .
C22 C21 H21 119.5 .
C20 C21 H21 119.5 .
C21 C22 C17 121.7(3) .
C21 C22 H22 119.2 .
C17 C22 H22 119.2 .
N6 C23 C24 113.9(3) .
N6 C23 H23A 108.8 .
C24 C23 H23A 108.8 .
N6 C23 H23B 108.8 .
C24 C23 H23B 108.8 .
H23A C23 H23B 107.7 .
C23 C24 H24A 109.5 .
C23 C24 H24B 109.5 .
H24A C24 H24B 109.5 .
C23 C24 H24C 109.5 .
H24A C24 H24C 109.5 .
H24B C24 H24C 109.5 .
N6 C25 C26 113.2(3) .
N6 C25 H25A 108.9 .
C26 C25 H25A 108.9 .
N6 C25 H25B 108.9 .
C26 C25 H25B 108.9 .
H25A C25 H25B 107.7 .
C25 C26 H26A 109.5 .
C25 C26 H26B 109.5 .
H26A C26 H26B 109.5 .
C25 C26 H26C 109.5 .
H26A C26 H26C 109.5 .
H26B C26 H26C 109.5 .
N7 C27 C28 174.6(4) .
C15 C28 N8 119.8(3) .
C15 C28 C27 118.6(3) .
N8 C28 C27 121.5(3) .
N8 C29 C30 122.7(4) .
N8 C29 H29 118.7 .
C30 C29 H29 118.7 .
C35 C30 C31 116.9(3) .
C35 C30 C29 123.7(3) .
C31 C30 C29 119.3(3) .
C32 C31 C30 121.4(4) .
C32 C31 H31 119.3 .
C30 C31 H31 119.3 .
C31 C32 C33 121.1(3) .
C31 C32 H32 119.4 .
C33 C32 H32 119.4 .
N9 C33 C32 121.3(3) .
N9 C33 C34 121.5(4) .
C32 C33 C34 117.1(3) .
C35 C34 C33 121.4(4) .
C35 C34 H34 119.3 .
C33 C34 H34 119.3 .
C34 C35 C30 122.0(3) .
C34 C35 H35 119.0 .
C30 C35 H35 119.0 .
C37 C36 N9 113.0(4) .
C37 C36 H36A 109.0 .
N9 C36 H36A 109.0 .
C37 C36 H36B 109.0 .
N9 C36 H36B 109.0 .
H36A C36 H36B 107.8 .
C36 C37 H37A 109.5 .
C36 C37 H37B 109.5 .
H37A C37 H37B 109.5 .
C36 C37 H37C 109.5 .
H37A C37 H37C 109.5 .
H37B C37 H37C 109.5 .
C39 C38 N9 99.6(6) .
C39 C38 H38A 111.9 .
N9 C38 H38A 111.9 .
C39 C38 H38B 111.9 .
N9 C38 H38B 111.9 .
H38A C38 H38B 109.6 .
C38 C39 H39A 109.5 .
C38 C39 H39B 109.5 .
H39A C39 H39B 109.5 .
C38 C39 H39C 109.5 .
H39A C39 H39C 109.5 .
H39B C39 H39C 109.5 .

loop_
_geom_bond_atom_site_label_1
_geom_bond_atom_site_label_2
_geom_bond_distance
_geom_bond_site_symmetry_2
N1 C1 1.144(5) .
N2 C3 1.305(4) .
N2 C2 1.380(4) .
N3 C7 1.365(4) .
N3 C10 1.468(4) .
N3 C12 1.504(5) .
N4 C14 1.145(5) .
N5 C16 1.294(4) .
N5 C15 1.382(4) .
N6 C20 1.361(4) .
N6 C25 1.459(4) .
N6 C23 1.460(4) .
N7 C27 1.134(5) .
N8 C29 1.294(4) .
N8 C28 1.385(4) .
N9 C33 1.360(4) .
N9 C36 1.482(6) .
N9 C38 1.601(6) .
C1 C2 1.443(6) .
C2 C2 1.377(6) 2_765
C3 C4 1.431(4) .
C3 H3 0.9400 .
C4 C9 1.387(5) .
C4 C5 1.403(4) .
C5 C6 1.374(4) .
C5 H5 0.9400 .
C6 C7 1.405(5) .
C6 H6 0.9400 .
C7 C8 1.408(4) .
C8 C9 1.366(4) .
C8 H8 0.9400 .
C9 H9 0.9400 .
C10 C11 1.499(6) .
C10 H10A 0.9800 .
C10 H10B 0.9800 .
C11 H11A 0.9700 .
C11 H11B 0.9700 .
C11 H11C 0.9700 .
C12 C13 1.418(6) .
C12 H12A 0.9800 .
C12 H12B 0.9800 .
C13 H13A 0.9700 .
C13 H13B 0.9700 .
C13 H13C 0.9700 .
C14 C15 1.440(5) .
C15 C28 1.363(4) .
C16 C17 1.441(4) .
C16 H16 0.9400 .
C17 C22 1.395(5) .
C17 C18 1.397(5) .
C18 C19 1.368(4) .
C18 H18 0.9400 .
C19 C20 1.409(4) .
C19 H19 0.9400 .
C20 C21 1.415(4) .
C21 C22 1.370(4) .
C21 H21 0.9400 .
C22 H22 0.9400 .
C23 C24 1.503(5) .
C23 H23A 0.9800 .
C23 H23B 0.9800 .
C24 H24A 0.9700 .
C24 H24B 0.9700 .
C24 H24C 0.9700 .
C25 C26 1.505(5) .
C25 H25A 0.9800 .
C25 H25B 0.9800 .
C26 H26A 0.9700 .
C26 H26B 0.9700 .
C26 H26C 0.9700 .
C27 C28 1.441(5) .
C29 C30 1.428(4) .
C29 H29 0.9400 .
C30 C35 1.377(5) .
C30 C31 1.401(5) .
C31 C32 1.369(5) .
C31 H31 0.9400 .
C32 C33 1.383(5) .
C32 H32 0.9400 .
C33 C34 1.403(5) .
C34 C35 1.356(4) .
C34 H34 0.9400 .
C35 H35 0.9400 .
C36 C37 1.437(6) .
C36 H36A 0.9800 .
C36 H36B 0.9800 .
C37 H37A 0.9700 .
C37 H37B 0.9700 .
C37 H37C 0.9700 .
C38 C39 1.360(7) .
C38 H38A 0.9800 .
C38 H38B 0.9800 .
C39 H39A 0.9700 .
C39 H39B 0.9700 .
C39 H39C 0.9700 .

loop_
_geom_torsion_atom_site_label_1
_geom_torsion_atom_site_label_2
_geom_torsion_atom_site_label_3
_geom_torsion_atom_site_label_4
_geom_torsion
_geom_torsion_site_symmetry_4
C3 N2 C2 C2 -176.1(4) 2_765
C3 N2 C2 C1 7.9(5) .
C2 N2 C3 C4 179.8(3) .
N2 C3 C4 C9 2.7(6) .
N2 C3 C4 C5 -175.9(3) .
C9 C4 C5 C6 -0.9(5) .
C3 C4 C5 C6 177.9(3) .
C4 C5 C6 C7 -1.1(6) .
C10 N3 C7 C6 -0.5(6) .
C12 N3 C7 C6 -179.9(4) .
C10 N3 C7 C8 -176.8(4) .
C12 N3 C7 C8 3.8(6) .
C5 C6 C7 N3 -173.8(4) .
C5 C6 C7 C8 2.7(5) .
N3 C7 C8 C9 174.0(4) .
C6 C7 C8 C9 -2.6(6) .
C7 C8 C9 C4 0.7(6) .
C5 C4 C9 C8 1.1(6) .
C3 C4 C9 C8 -177.7(4) .
C7 N3 C10 C11 -81.9(5) .
C12 N3 C10 C11 97.5(4) .
C7 N3 C12 C13 80.0(5) .
C10 N3 C12 C13 -99.4(4) .
C16 N5 C15 C28 169.3(3) .
C16 N5 C15 C14 -9.2(5) .
C15 N5 C16 C17 178.5(3) .
N5 C16 C17 C22 -6.3(5) .
N5 C16 C17 C18 172.7(3) .
C22 C17 C18 C19 -0.4(5) .
C16 C17 C18 C19 -179.5(3) .
C17 C18 C19 C20 -1.6(5) .
C25 N6 C20 C19 168.8(3) .
C23 N6 C20 C19 -11.2(5) .
C25 N6 C20 C21 -13.1(5) .
C23 N6 C20 C21 166.9(3) .
C18 C19 C20 N6 -179.3(3) .
C18 C19 C20 C21 2.5(5) .
N6 C20 C21 C22 -179.6(3) .
C19 C20 C21 C22 -1.4(5) .
C20 C21 C22 C17 -0.6(5) .
C18 C17 C22 C21 1.5(5) .
C16 C17 C22 C21 -179.4(3) .
C20 N6 C23 C24 88.9(4) .
C25 N6 C23 C24 -91.0(4) .
C20 N6 C25 C26 90.9(4) .
C23 N6 C25 C26 -89.1(4) .
N5 C15 C28 N8 -178.7(3) .
C14 C15 C28 N8 -0.1(5) .
N5 C15 C28 C27 -0.9(5) .
C14 C15 C28 C27 177.6(3) .
C29 N8 C28 C15 173.7(3) .
C29 N8 C28 C27 -4.0(5) .
C28 N8 C29 C30 -178.1(3) .
N8 C29 C30 C35 -0.7(6) .
N8 C29 C30 C31 -178.2(4) .
C35 C30 C31 C32 0.4(6) .
C29 C30 C31 C32 178.1(4) .
C30 C31 C32 C33 2.3(7) .
C36 N9 C33 C32 12.6(7) .
C38 N9 C33 C32 -155.5(4) .
C36 N9 C33 C34 -164.7(4) .
C38 N9 C33 C34 27.1(7) .
C31 C32 C33 N9 179.5(5) .
C31 C32 C33 C34 -3.0(7) .
N9 C33 C34 C35 178.5(4) .
C32 C33 C34 C35 1.1(6) .
C33 C34 C35 C30 1.7(6) .
C31 C30 C35 C34 -2.4(6) .
C29 C30 C35 C34 -180.0(3) .
C33 N9 C36 C37 -94.1(6) .
C38 N9 C36 C37 74.2(6) .
C33 N9 C38 C39 -99.0(5) .
C36 N9 C38 C39 92.4(5) .
